data_1560669
loop_
_publ_author_name
'Zhao, Hui'
'Sun, Xiao-Xia'
'Hu, Huai-Ming'
'An, Ran'
'Yang, Meng-Lin'
'Xue, Ganglin'

_publ_section_title
;
 Syntheses, structures and luminescent properties of lanthanide
 coordination polymers assembled from imidazophenanthroline derivative and
 oxalate ligands
;
_journal_name_full 'Journal of Solid State Chemistry'
_journal_page_first 67
_journal_page_last 73
_journal_paper_doi 10.1016/j.jssc.2016.09.033
_journal_volume 245
_journal_year 2017
_chemical_formula_moiety 'C40 H20 N8 O18 S4 Eu2, 4(O)'
_chemical_formula_sum 'C40 H24 Eu2 N8 O22 S4'
_chemical_formula_weight 1400.83
_space_group_IT_number 2
_space_group_name_Hall '-P 1'
_space_group_name_H-M_alt 'P -1'
_symmetry_cell_setting triclinic
_symmetry_space_group_name_Hall '-P 1'
_symmetry_space_group_name_H-M 'P -1'
_atom_sites_solution_hydrogens geom
_atom_sites_solution_primary direct
_atom_sites_solution_secondary difmap
_cell_angle_alpha 98.488(3)
_cell_angle_beta 91.272(3)
_cell_angle_gamma 115.376(3)
_cell_formula_units_Z 1
_cell_length_a 9.9470(18)
_cell_length_b 10.8985(19)
_cell_length_c 12.115(2)
_cell_measurement_reflns_used 1485
_cell_measurement_temperature 296(2)
_cell_measurement_theta_max 21.02
_cell_measurement_theta_min 2.13
_cell_volume 1168.3(4)
_computing_cell_refinement 'Bruker SAINT'
_computing_data_collection 'Bruker APEX2'
_computing_data_reduction 'Bruker SAINT'
_computing_molecular_graphics 'Bruker SHELXTL'
_computing_publication_material 'Bruker SHELXTL'
_computing_structure_refinement 'SHELXL-97 (Sheldrick, 1997)'
_computing_structure_solution 'SHELXS-97 (Sheldrick, 1990)'
_diffrn_ambient_temperature 296(2)
_diffrn_measured_fraction_theta_full 0.980
_diffrn_measured_fraction_theta_max 0.980
_diffrn_measurement_device_type 'Bruker APEX-II CCD'
_diffrn_measurement_method '\f and \w scans'
_diffrn_radiation_monochromator graphite
_diffrn_radiation_source 'fine-focus sealed tube'
_diffrn_radiation_type MoK\a
_diffrn_radiation_wavelength 0.71073
_diffrn_reflns_av_R_equivalents 0.0323
_diffrn_reflns_av_sigmaI/netI 0.0724
_diffrn_reflns_limit_h_max 11
_diffrn_reflns_limit_h_min -10
_diffrn_reflns_limit_k_max 6
_diffrn_reflns_limit_k_min -12
_diffrn_reflns_limit_l_max 14
_diffrn_reflns_limit_l_min -14
_diffrn_reflns_number 5815
_diffrn_reflns_theta_full 25.05
_diffrn_reflns_theta_max 25.05
_diffrn_reflns_theta_min 2.28
_exptl_absorpt_coefficient_mu 2.934
_exptl_absorpt_correction_T_max 0.675
_exptl_absorpt_correction_T_min 0.601
_exptl_absorpt_correction_type multi-scan
_exptl_absorpt_process_details sadabs
_exptl_crystal_colour yellow
_exptl_crystal_density_diffrn 1.991
_exptl_crystal_density_method 'not measured'
_exptl_crystal_description block
_exptl_crystal_F_000 686
_exptl_crystal_size_max 0.17
_exptl_crystal_size_mid 0.15
_exptl_crystal_size_min 0.13
_refine_diff_density_max 1.367
_refine_diff_density_min -0.661
_refine_diff_density_rms 0.142
_refine_ls_extinction_method none
_refine_ls_goodness_of_fit_ref 1.022
_refine_ls_hydrogen_treatment mixed
_refine_ls_matrix_type full
_refine_ls_number_parameters 349
_refine_ls_number_reflns 4048
_refine_ls_number_restraints 2
_refine_ls_restrained_S_all 1.021
_refine_ls_R_factor_all 0.0548
_refine_ls_R_factor_gt 0.0418
_refine_ls_shift/su_max 0.001
_refine_ls_shift/su_mean 0.000
_refine_ls_structure_factor_coef Fsqd
_refine_ls_weighting_details 'calc w=1/[\s^2^(Fo^2^)+(0.0349P)^2^+0.0000P] where P=(Fo^2^+2Fc^2^)/3'
_refine_ls_weighting_scheme calc
_refine_ls_wR_factor_gt 0.0817
_refine_ls_wR_factor_ref 0.0876
_reflns_number_gt 3365
_reflns_number_total 4048
_reflns_threshold_expression >2sigma(I)
_cod_data_source_file JSSC-2017-245-67.cif
_cod_data_source_block nw1979
_cod_depositor_comments
;
The following automatic conversions were performed:

data item '_symmetry_cell_setting' value 'Triclinic' was changed to
'triclinic' in accordance with the built-in table derived from the
CIF Core dictionary named 'cif_core.dic' version 2.4.5 last updated
on 2014-11-21.

Automatic conversion script
Id: cif_fix_values 8369 2020-08-20 11:38:08Z andrius 
;
_cod_original_cell_volume 1168.2(4)
_cod_original_sg_symbol_H-M P-1
_cod_database_code 1560669

loop_
_symmetry_equiv_pos_as_xyz
'x, y, z'
'-x, -y, -z'

loop_
_atom_site_label
_atom_site_type_symbol
_atom_site_fract_x
_atom_site_fract_y
_atom_site_fract_z
_atom_site_U_iso_or_equiv
_atom_site_adp_type
_atom_site_occupancy
_atom_site_symmetry_multiplicity
_atom_site_calc_flag
_atom_site_refinement_flags
_atom_site_disorder_assembly
_atom_site_disorder_group
Eu1 Eu 0.54526(4) 0.74546(3) 0.39683(3) 0.01989(11) Uani 1 1 d . . .
S1 S 0.77881(18) 0.23085(15) -0.26925(13) 0.0231(4) Uani 1 1 d . . .
S2 S 1.24878(17) 0.43490(15) -0.50702(12) 0.0201(3) Uani 1 1 d . . .
N1 N 0.5240(6) 0.5644(5) 0.2264(4) 0.0242(12) Uani 1 1 d . . .
N2 N 0.7447(6) 0.8277(5) 0.2592(4) 0.0258(13) Uani 1 1 d . . .
N3 N 0.9647(6) 0.6785(5) -0.0673(4) 0.0254(12) Uani 1 1 d . . .
N4 N 0.8077(6) 0.4586(5) -0.0711(4) 0.0290(13) Uani 1 1 d . . .
H4 H 0.7651 0.3705 -0.0914 0.035 Uiso 1 1 calc R . .
O1 O 0.6550(4) 0.2687(4) -0.2793(3) 0.0255(10) Uani 1 1 d . . .
O2 O 0.7976(5) 0.2057(4) -0.1573(4) 0.0322(11) Uani 1 1 d . . .
O3 O 0.7685(5) 0.1228(4) -0.3576(4) 0.0326(11) Uani 1 1 d . . .
O4 O 1.3564(5) 0.4016(4) -0.4497(4) 0.0302(11) Uani 1 1 d . . .
O5 O 1.3245(5) 0.5602(4) -0.5544(3) 0.0284(11) Uani 1 1 d . . .
O6 O 1.1454(5) 0.3198(4) -0.5874(3) 0.0291(11) Uani 1 1 d . . .
O7 O 0.4509(5) 0.8440(4) 0.5462(3) 0.0279(11) Uani 1 1 d . . .
O8 O 0.4031(5) 1.0209(4) 0.6135(3) 0.0261(10) Uani 1 1 d . . .
C1 C 0.4187(8) 0.4355(7) 0.2132(5) 0.0338(17) Uani 1 1 d . . .
H1 H 0.3373 0.4166 0.2553 0.041 Uiso 1 1 calc R . .
C2 C 0.4239(8) 0.3265(7) 0.1392(6) 0.0383(19) Uani 1 1 d . . .
H2 H 0.3493 0.2372 0.1347 0.046 Uiso 1 1 calc R . .
C3 C 0.5384(8) 0.3523(7) 0.0743(5) 0.0342(17) Uani 1 1 d . . .
H3 H 0.5427 0.2810 0.0242 0.041 Uiso 1 1 calc R . .
C4 C 0.6513(7) 0.4882(6) 0.0831(5) 0.0248(15) Uani 1 1 d . . .
C5 C 0.7713(7) 0.5313(6) 0.0143(5) 0.0243(15) Uani 1 1 d . . .
C6 C 0.8702(7) 0.6661(6) 0.0166(5) 0.0225(14) Uani 1 1 d . . .
C7 C 0.8667(7) 0.7752(6) 0.1004(5) 0.0216(14) Uani 1 1 d . . .
C8 C 0.9698(7) 0.9131(7) 0.1150(5) 0.0319(17) Uani 1 1 d . . .
H8 H 1.0457 0.9423 0.0678 0.038 Uiso 1 1 calc R . .
C9 C 0.9583(7) 1.0058(6) 0.1999(6) 0.0326(17) Uani 1 1 d . . .
H9 H 1.0243 1.0989 0.2100 0.039 Uiso 1 1 calc R . .
C10 C 0.8463(7) 0.9573(6) 0.2700(6) 0.0329(17) Uani 1 1 d . . .
H10 H 0.8422 1.0203 0.3289 0.040 Uiso 1 1 calc R . .
C11 C 0.7539(7) 0.7347(6) 0.1737(5) 0.0208(14) Uani 1 1 d . . .
C12 C 0.6403(6) 0.5909(6) 0.1610(5) 0.0190(13) Uani 1 1 d . . .
C13 C 0.9219(7) 0.5483(6) -0.1188(5) 0.0245(15) Uani 1 1 d . . .
C14 C 0.9918(7) 0.5113(6) -0.2174(5) 0.0216(14) Uani 1 1 d . . .
C15 C 1.1192(7) 0.6193(6) -0.2446(5) 0.0308(17) Uani 1 1 d . . .
H15 H 1.1529 0.7065 -0.2011 0.037 Uiso 1 1 calc R . .
C16 C 1.1974(8) 0.6009(6) -0.3344(5) 0.0316(17) Uani 1 1 d . . .
H16 H 1.2819 0.6744 -0.3507 0.038 Uiso 1 1 calc R . .
C17 C 1.1469(7) 0.4708(6) -0.3990(5) 0.0212(14) Uani 1 1 d . . .
C18 C 1.0201(7) 0.3622(6) -0.3764(5) 0.0230(14) Uani 1 1 d . . .
H18 H 0.9865 0.2758 -0.4213 0.028 Uiso 1 1 calc R . .
C19 C 0.9419(7) 0.3815(6) -0.2860(5) 0.0218(14) Uani 1 1 d . . .
C20 C 0.4588(7) 0.9611(6) 0.5456(5) 0.0202(14) Uani 1 1 d . . .
O9 O 0.7663(6) 0.8829(5) 0.5296(4) 0.0435(13) Uani 1 1 d D . .
H9A H 0.800(8) 0.840(7) 0.566(5) 0.052 Uiso 1 1 d D . .
H9B H 0.769(8) 0.956(5) 0.568(5) 0.052 Uiso 1 1 d D . .
O10 O 0.5752(9) 0.0614(8) 0.1671(6) 0.110(3) Uani 1 1 d . . .
O11 O 0.3170(8) 0.0040(7) 0.0254(7) 0.103(3) Uani 1 1 d . . .

loop_
_atom_site_aniso_label
_atom_site_aniso_U_11
_atom_site_aniso_U_22
_atom_site_aniso_U_33
_atom_site_aniso_U_23
_atom_site_aniso_U_13
_atom_site_aniso_U_12
Eu1 0.02325(19) 0.01790(18) 0.02084(18) 0.00119(12) 0.00740(13) 0.01160(13)
S1 0.0231(9) 0.0205(8) 0.0252(9) 0.0022(7) 0.0072(7) 0.0093(7)
S2 0.0217(8) 0.0200(8) 0.0215(8) 0.0029(6) 0.0087(7) 0.0116(7)
N1 0.021(3) 0.024(3) 0.025(3) 0.003(2) 0.011(2) 0.007(2)
N2 0.028(3) 0.025(3) 0.025(3) 0.002(2) 0.013(2) 0.013(2)
N3 0.025(3) 0.028(3) 0.023(3) -0.001(2) 0.012(2) 0.012(2)
N4 0.033(3) 0.025(3) 0.027(3) 0.001(2) 0.014(3) 0.010(2)
O1 0.017(2) 0.027(2) 0.029(2) 0.004(2) 0.0008(19) 0.0078(19)
O2 0.036(3) 0.034(3) 0.030(3) 0.011(2) 0.007(2) 0.017(2)
O3 0.031(3) 0.022(2) 0.038(3) -0.004(2) 0.011(2) 0.007(2)
O4 0.031(3) 0.028(3) 0.039(3) 0.005(2) 0.005(2) 0.019(2)
O5 0.030(3) 0.029(3) 0.033(3) 0.011(2) 0.012(2) 0.016(2)
O6 0.028(3) 0.030(3) 0.023(2) -0.005(2) 0.003(2) 0.009(2)
O7 0.041(3) 0.021(2) 0.026(2) 0.0082(19) 0.017(2) 0.016(2)
O8 0.031(3) 0.023(2) 0.026(2) 0.0022(19) 0.013(2) 0.014(2)
C1 0.032(4) 0.037(4) 0.027(4) 0.001(3) 0.017(3) 0.011(3)
C2 0.036(4) 0.019(4) 0.047(5) 0.001(3) 0.017(4) 0.000(3)
C3 0.045(5) 0.029(4) 0.029(4) -0.003(3) 0.010(3) 0.018(3)
C4 0.032(4) 0.025(4) 0.017(3) 0.001(3) 0.007(3) 0.012(3)
C5 0.039(4) 0.019(3) 0.019(3) 0.000(3) 0.010(3) 0.016(3)
C6 0.024(4) 0.024(4) 0.024(3) 0.005(3) 0.011(3) 0.015(3)
C7 0.020(3) 0.030(4) 0.020(3) 0.003(3) 0.005(3) 0.016(3)
C8 0.031(4) 0.034(4) 0.035(4) 0.011(3) 0.021(3) 0.017(3)
C9 0.031(4) 0.014(3) 0.045(4) 0.003(3) 0.010(3) 0.003(3)
C10 0.034(4) 0.018(4) 0.039(4) 0.000(3) 0.013(3) 0.005(3)
C11 0.027(4) 0.018(3) 0.021(3) 0.000(3) 0.004(3) 0.014(3)
C12 0.021(3) 0.025(3) 0.013(3) 0.000(3) 0.001(3) 0.012(3)
C13 0.025(4) 0.033(4) 0.020(3) 0.002(3) 0.008(3) 0.017(3)
C14 0.026(4) 0.022(3) 0.019(3) -0.001(3) 0.008(3) 0.014(3)
C15 0.036(4) 0.020(3) 0.031(4) -0.006(3) 0.012(3) 0.010(3)
C16 0.036(4) 0.019(4) 0.037(4) 0.003(3) 0.018(3) 0.008(3)
C17 0.024(4) 0.026(4) 0.022(3) 0.012(3) 0.011(3) 0.017(3)
C18 0.030(4) 0.022(3) 0.021(3) -0.004(3) 0.001(3) 0.017(3)
C19 0.020(3) 0.019(3) 0.025(3) 0.002(3) 0.005(3) 0.008(3)
C20 0.024(3) 0.014(3) 0.023(3) 0.002(3) 0.007(3) 0.008(3)
O9 0.056(4) 0.029(3) 0.047(3) -0.012(2) -0.015(3) 0.027(3)
O10 0.134(7) 0.126(7) 0.065(5) 0.040(5) 0.015(5) 0.045(6)
O11 0.096(6) 0.093(6) 0.150(7) 0.072(5) 0.057(5) 0.050(5)

loop_
_atom_type_symbol
_atom_type_description
_atom_type_scat_dispersion_real
_atom_type_scat_dispersion_imag
_atom_type_scat_source
C C 0.0033 0.0016 'International Tables Vol C Tables 4.2.6.8 and 6.1.1.4'
H H 0.0000 0.0000 'International Tables Vol C Tables 4.2.6.8 and 6.1.1.4'
N N 0.0061 0.0033 'International Tables Vol C Tables 4.2.6.8 and 6.1.1.4'
O O 0.0106 0.0060 'International Tables Vol C Tables 4.2.6.8 and 6.1.1.4'
Eu Eu -0.1578 3.6682 'International Tables Vol C Tables 4.2.6.8 and 6.1.1.4'
S S 0.1246 0.1234 'International Tables Vol C Tables 4.2.6.8 and 6.1.1.4'

loop_
_geom_angle_atom_site_label_1
_geom_angle_atom_site_label_2
_geom_angle_atom_site_label_3
_geom_angle
_geom_angle_site_symmetry_1
_geom_angle_site_symmetry_3
O4 Eu1 O1 138.75(14) 2_765 2_665
O4 Eu1 O7 113.89(15) 2_765 .
O1 Eu1 O7 86.94(15) 2_665 .
O4 Eu1 O8 145.41(15) 2_765 2_676
O1 Eu1 O8 74.47(14) 2_665 2_676
O7 Eu1 O8 68.08(13) . 2_676
O4 Eu1 O5 78.33(15) 2_765 1_456
O1 Eu1 O5 74.53(14) 2_665 1_456
O7 Eu1 O5 72.80(14) . 1_456
O8 Eu1 O5 130.62(14) 2_676 1_456
O4 Eu1 O9 71.41(15) 2_765 .
O1 Eu1 O9 149.84(15) 2_665 .
O7 Eu1 O9 76.71(17) . .
O8 Eu1 O9 75.93(16) 2_676 .
O5 Eu1 O9 122.65(17) 1_456 .
O4 Eu1 N2 90.46(16) 2_765 .
O1 Eu1 N2 96.47(15) 2_665 .
O7 Eu1 N2 138.22(15) . .
O8 Eu1 N2 72.82(15) 2_676 .
O5 Eu1 N2 148.13(15) 1_456 .
O9 Eu1 N2 80.17(18) . .
O4 Eu1 N1 70.14(16) 2_765 .
O1 Eu1 N1 76.60(16) 2_665 .
O7 Eu1 N1 154.53(15) . .
O8 Eu1 N1 123.99(15) 2_676 .
O5 Eu1 N1 84.03(15) 1_456 .
O9 Eu1 N1 126.19(17) . .
N2 Eu1 N1 64.10(15) . .
O4 Eu1 C20 146.09(15) 2_765 2_676
O1 Eu1 C20 74.28(15) 2_665 2_676
O7 Eu1 C20 47.92(14) . 2_676
O8 Eu1 C20 20.32(13) 2_676 2_676
O5 Eu1 C20 113.03(14) 1_456 2_676
O9 Eu1 C20 75.96(16) . 2_676
N2 Eu1 C20 92.92(15) . 2_676
N1 Eu1 C20 140.23(15) . 2_676
O3 S1 O2 114.6(3) . .
O3 S1 O1 112.9(3) . .
O2 S1 O1 110.3(3) . .
O3 S1 C19 106.5(3) . .
O2 S1 C19 106.8(3) . .
O1 S1 C19 104.9(3) . .
O6 S2 O5 113.2(3) . .
O6 S2 O4 112.1(3) . .
O5 S2 O4 111.1(3) . .
O6 S2 C17 108.0(3) . .
O5 S2 C17 107.5(3) . .
O4 S2 C17 104.3(3) . .
C1 N1 C12 117.5(5) . .
C1 N1 Eu1 121.5(4) . .
C12 N1 Eu1 119.5(4) . .
C10 N2 C11 117.3(5) . .
C10 N2 Eu1 122.6(4) . .
C11 N2 Eu1 120.1(4) . .
C13 N3 C6 103.8(5) . .
C13 N4 C5 108.5(5) . .
C13 N4 H4 125.8 . .
C5 N4 H4 125.8 . .
S1 O1 Eu1 146.3(3) . 2_665
S2 O4 Eu1 155.4(3) . 2_765
S2 O5 Eu1 152.8(3) . 1_654
C20 O7 Eu1 118.6(4) . .
C20 O8 Eu1 118.2(4) . 2_676
N1 C1 C2 123.4(6) . .
N1 C1 H1 118.3 . .
C2 C1 H1 118.3 . .
C3 C2 C1 119.4(6) . .
C3 C2 H2 120.3 . .
C1 C2 H2 120.3 . .
C2 C3 C4 119.5(6) . .
C2 C3 H3 120.3 . .
C4 C3 H3 120.3 . .
C12 C4 C3 117.8(6) . .
C12 C4 C5 116.9(5) . .
C3 C4 C5 125.2(6) . .
N4 C5 C6 105.0(5) . .
N4 C5 C4 130.9(6) . .
C6 C5 C4 123.9(5) . .
C5 C6 N3 111.2(5) . .
C5 C6 C7 120.6(5) . .
N3 C6 C7 128.2(5) . .
C8 C7 C11 118.8(5) . .
C8 C7 C6 124.6(5) . .
C11 C7 C6 116.6(5) . .
C9 C8 C7 119.3(6) . .
C9 C8 H8 120.4 . .
C7 C8 H8 120.4 . .
C8 C9 C10 118.4(6) . .
C8 C9 H9 120.8 . .
C10 C9 H9 120.8 . .
N2 C10 C9 124.7(6) . .
N2 C10 H10 117.6 . .
C9 C10 H10 117.6 . .
N2 C11 C7 121.5(5) . .
N2 C11 C12 117.4(5) . .
C7 C11 C12 121.1(5) . .
N1 C12 C4 122.5(5) . .
N1 C12 C11 117.1(5) . .
C4 C12 C11 120.4(5) . .
N3 C13 N4 111.5(5) . .
N3 C13 C14 122.9(5) . .
N4 C13 C14 125.6(5) . .
C15 C14 C19 117.5(5) . .
C15 C14 C13 115.6(5) . .
C19 C14 C13 127.0(5) . .
C16 C15 C14 122.3(6) . .
C16 C15 H15 118.8 . .
C14 C15 H15 118.8 . .
C17 C16 C15 118.7(6) . .
C17 C16 H16 120.7 . .
C15 C16 H16 120.7 . .
C18 C17 C16 120.8(6) . .
C18 C17 S2 117.5(5) . .
C16 C17 S2 121.6(5) . .
C17 C18 C19 120.2(5) . .
C17 C18 H18 119.9 . .
C19 C18 H18 119.9 . .
C18 C19 C14 120.5(5) . .
C18 C19 S1 114.6(4) . .
C14 C19 S1 125.0(4) . .
O7 C20 O8 125.4(5) . .
O7 C20 C20 117.8(7) . 2_676
O8 C20 C20 116.8(6) . 2_676
O7 C20 Eu1 166.2(4) . 2_676
O8 C20 Eu1 41.4(3) . 2_676
C20 C20 Eu1 75.5(4) 2_676 2_676
Eu1 O9 H9A 118(5) . .
Eu1 O9 H9B 116(5) . .
H9A O9 H9B 114(7) . .

loop_
_geom_bond_atom_site_label_1
_geom_bond_atom_site_label_2
_geom_bond_distance
_geom_bond_site_symmetry_2
Eu1 O4 2.357(4) 2_765
Eu1 O1 2.359(4) 2_665
Eu1 O7 2.382(4) .
Eu1 O8 2.396(4) 2_676
Eu1 O5 2.420(4) 1_456
Eu1 O9 2.445(5) .
Eu1 N2 2.565(5) .
Eu1 N1 2.574(5) .
Eu1 C20 3.189(6) 2_676
S1 O3 1.437(4) .
S1 O2 1.446(4) .
S1 O1 1.464(4) .
S1 C19 1.789(6) .
S2 O6 1.438(4) .
S2 O5 1.460(4) .
S2 O4 1.461(4) .
S2 C17 1.772(6) .
N1 C1 1.327(7) .
N1 C12 1.367(7) .
N2 C10 1.323(7) .
N2 C11 1.372(7) .
N3 C13 1.339(7) .
N3 C6 1.383(7) .
N4 C13 1.350(7) .
N4 C5 1.360(7) .
N4 H4 0.8600 .
O1 Eu1 2.359(4) 2_665
O4 Eu1 2.357(4) 2_765
O5 Eu1 2.420(4) 1_654
O7 C20 1.246(7) .
O8 C20 1.257(7) .
O8 Eu1 2.396(4) 2_676
C1 C2 1.399(9) .
C1 H1 0.9300 .
C2 C3 1.351(9) .
C2 H2 0.9300 .
C3 C4 1.411(8) .
C3 H3 0.9300 .
C4 C12 1.398(8) .
C4 C5 1.421(8) .
C5 C6 1.370(8) .
C6 C7 1.458(8) .
C7 C8 1.391(8) .
C7 C11 1.407(8) .
C8 C9 1.375(9) .
C8 H8 0.9300 .
C9 C10 1.382(9) .
C9 H9 0.9300 .
C10 H10 0.9300 .
C11 C12 1.470(8) .
C13 C14 1.486(8) .
C14 C15 1.398(8) .
C14 C19 1.404(8) .
C15 C16 1.391(8) .
C15 H15 0.9300 .
C16 C17 1.385(8) .
C16 H16 0.9300 .
C17 C18 1.378(8) .
C18 C19 1.399(8) .
C18 H18 0.9300 .
C20 C20 1.527(11) 2_676
C20 Eu1 3.189(6) 2_676
O9 H9A 0.84(2) .
O9 H9B 0.85(2) .

loop_
_geom_torsion_atom_site_label_1
_geom_torsion_atom_site_label_2
_geom_torsion_atom_site_label_3
_geom_torsion_atom_site_label_4
_geom_torsion
_geom_torsion_site_symmetry_1
_geom_torsion_site_symmetry_2
_geom_torsion_site_symmetry_3
_geom_torsion_site_symmetry_4
O4 Eu1 N1 C1 77.3(5) 2_765 . . .
O1 Eu1 N1 C1 -77.9(5) 2_665 . . .
O7 Eu1 N1 C1 -26.8(7) . . . .
O8 Eu1 N1 C1 -138.4(5) 2_676 . . .
O5 Eu1 N1 C1 -2.4(5) 1_456 . . .
O9 Eu1 N1 C1 124.1(5) . . . .
N2 Eu1 N1 C1 177.9(6) . . . .
C20 Eu1 N1 C1 -121.7(5) 2_676 . . .
O4 Eu1 N1 C12 -88.2(5) 2_765 . . .
O1 Eu1 N1 C12 116.6(5) 2_665 . . .
O7 Eu1 N1 C12 167.7(4) . . . .
O8 Eu1 N1 C12 56.1(5) 2_676 . . .
O5 Eu1 N1 C12 -167.9(5) 1_456 . . .
O9 Eu1 N1 C12 -41.4(5) . . . .
N2 Eu1 N1 C12 12.4(4) . . . .
C20 Eu1 N1 C12 72.8(5) 2_676 . . .
O4 Eu1 N2 C10 -117.0(5) 2_765 . . .
O1 Eu1 N2 C10 103.7(5) 2_665 . . .
O7 Eu1 N2 C10 11.0(7) . . . .
O8 Eu1 N2 C10 32.2(5) 2_676 . . .
O5 Eu1 N2 C10 174.7(5) 1_456 . . .
O9 Eu1 N2 C10 -46.0(5) . . . .
N1 Eu1 N2 C10 175.4(6) . . . .
C20 Eu1 N2 C10 29.2(5) 2_676 . . .
O4 Eu1 N2 C11 59.5(5) 2_765 . . .
O1 Eu1 N2 C11 -79.8(5) 2_665 . . .
O7 Eu1 N2 C11 -172.5(4) . . . .
O8 Eu1 N2 C11 -151.3(5) 2_676 . . .
O5 Eu1 N2 C11 -8.8(6) 1_456 . . .
O9 Eu1 N2 C11 130.5(5) . . . .
N1 Eu1 N2 C11 -8.1(4) . . . .
C20 Eu1 N2 C11 -154.3(5) 2_676 . . .
O3 S1 O1 Eu1 -15.4(5) . . . 2_665
O2 S1 O1 Eu1 -145.1(4) . . . 2_665
C19 S1 O1 Eu1 100.2(5) . . . 2_665
O6 S2 O4 Eu1 -11.5(7) . . . 2_765
O5 S2 O4 Eu1 -139.2(6) . . . 2_765
C17 S2 O4 Eu1 105.2(6) . . . 2_765
O6 S2 O5 Eu1 -119.0(6) . . . 1_654
O4 S2 O5 Eu1 8.2(7) . . . 1_654
C17 S2 O5 Eu1 121.7(6) . . . 1_654
O4 Eu1 O7 C20 148.5(4) 2_765 . . .
O1 Eu1 O7 C20 -68.4(4) 2_665 . . .
O8 Eu1 O7 C20 6.1(4) 2_676 . . .
O5 Eu1 O7 C20 -143.2(5) 1_456 . . .
O9 Eu1 O7 C20 86.0(5) . . . .
N2 Eu1 O7 C20 27.9(6) . . . .
N1 Eu1 O7 C20 -117.7(5) . . . .
C20 Eu1 O7 C20 3.1(5) 2_676 . . .
C12 N1 C1 C2 2.1(10) . . . .
Eu1 N1 C1 C2 -163.7(6) . . . .
N1 C1 C2 C3 -2.3(12) . . . .
C1 C2 C3 C4 0.6(11) . . . .
C2 C3 C4 C12 1.0(10) . . . .
C2 C3 C4 C5 -175.0(7) . . . .
C13 N4 C5 C6 -1.3(7) . . . .
C13 N4 C5 C4 173.1(7) . . . .
C12 C4 C5 N4 -176.7(7) . . . .
C3 C4 C5 N4 -0.6(12) . . . .
C12 C4 C5 C6 -3.3(10) . . . .
C3 C4 C5 C6 172.7(7) . . . .
N4 C5 C6 N3 1.4(7) . . . .
C4 C5 C6 N3 -173.5(6) . . . .
N4 C5 C6 C7 -178.8(6) . . . .
C4 C5 C6 C7 6.4(10) . . . .
C13 N3 C6 C5 -0.9(7) . . . .
C13 N3 C6 C7 179.3(6) . . . .
C5 C6 C7 C8 174.5(6) . . . .
N3 C6 C7 C8 -5.6(11) . . . .
C5 C6 C7 C11 -2.6(9) . . . .
N3 C6 C7 C11 177.3(6) . . . .
C11 C7 C8 C9 -0.3(10) . . . .
C6 C7 C8 C9 -177.4(6) . . . .
C7 C8 C9 C10 1.8(11) . . . .
C11 N2 C10 C9 1.6(10) . . . .
Eu1 N2 C10 C9 178.2(5) . . . .
C8 C9 C10 N2 -2.5(11) . . . .
C10 N2 C11 C7 0.0(9) . . . .
Eu1 N2 C11 C7 -176.7(4) . . . .
C10 N2 C11 C12 -179.5(6) . . . .
Eu1 N2 C11 C12 3.8(7) . . . .
C8 C7 C11 N2 -0.6(9) . . . .
C6 C7 C11 N2 176.7(6) . . . .
C8 C7 C11 C12 178.9(6) . . . .
C6 C7 C11 C12 -3.8(9) . . . .
C1 N1 C12 C4 -0.4(9) . . . .
Eu1 N1 C12 C4 165.7(5) . . . .
C1 N1 C12 C11 178.2(6) . . . .
Eu1 N1 C12 C11 -15.8(7) . . . .
C3 C4 C12 N1 -1.2(10) . . . .
C5 C4 C12 N1 175.2(6) . . . .
C3 C4 C12 C11 -179.6(6) . . . .
C5 C4 C12 C11 -3.3(9) . . . .
N2 C11 C12 N1 7.9(8) . . . .
C7 C11 C12 N1 -171.7(6) . . . .
N2 C11 C12 C4 -173.6(6) . . . .
C7 C11 C12 C4 6.9(9) . . . .
C6 N3 C13 N4 0.0(7) . . . .
C6 N3 C13 C14 178.8(6) . . . .
C5 N4 C13 N3 0.8(8) . . . .
C5 N4 C13 C14 -177.9(6) . . . .
N3 C13 C14 C15 8.3(9) . . . .
N4 C13 C14 C15 -173.2(6) . . . .
N3 C13 C14 C19 -170.6(6) . . . .
N4 C13 C14 C19 8.0(11) . . . .
C19 C14 C15 C16 -1.3(10) . . . .
C13 C14 C15 C16 179.8(6) . . . .
C14 C15 C16 C17 0.0(11) . . . .
C15 C16 C17 C18 1.2(10) . . . .
C15 C16 C17 S2 -174.4(5) . . . .
O6 S2 C17 C18 29.3(6) . . . .
O5 S2 C17 C18 151.9(5) . . . .
O4 S2 C17 C18 -90.1(5) . . . .
O6 S2 C17 C16 -154.9(5) . . . .
O5 S2 C17 C16 -32.4(6) . . . .
O4 S2 C17 C16 85.6(6) . . . .
C16 C17 C18 C19 -1.2(10) . . . .
S2 C17 C18 C19 174.6(5) . . . .
C17 C18 C19 C14 -0.2(9) . . . .
C17 C18 C19 S1 179.3(5) . . . .
C15 C14 C19 C18 1.3(9) . . . .
C13 C14 C19 C18 -179.9(6) . . . .
C15 C14 C19 S1 -178.0(5) . . . .
C13 C14 C19 S1 0.8(10) . . . .
O3 S1 C19 C18 -0.2(6) . . . .
O2 S1 C19 C18 122.7(5) . . . .
O1 S1 C19 C18 -120.2(5) . . . .
O3 S1 C19 C14 179.1(5) . . . .
O2 S1 C19 C14 -57.9(6) . . . .
O1 S1 C19 C14 59.2(6) . . . .
Eu1 O7 C20 O8 174.0(5) . . . .
Eu1 O7 C20 C20 -5.4(9) . . . 2_676
Eu1 O7 C20 Eu1 -170.3(16) . . . 2_676
Eu1 O8 C20 O7 174.4(5) 2_676 . . .
Eu1 O8 C20 C20 -6.2(9) 2_676 . . 2_676
